data_2108804
loop_
_publ_author_name
'Pl\'a\<sil, Jakub'
'Pet\<r\'i\<cek, V\'aclav'
'\<Sk\'acha, Pavel'

_publ_section_title
;
 Crystal structure of the uranyl arsenate mineral h\"ugelite,
 Pb~2~(UO~2~)~3~O~2~(AsO~4~)~2~(H~2~O)~5~, revisited: a correct unit cell,
 twinning and hydrogen bonding
;
_journal_issue 3
_journal_name_full 'Acta Crystallographica Section B'
_journal_page_first
;
;
_journal_paper_doi 10.1107/S2052520621004091
_journal_volume 77
_journal_year 2021
_chemical_formula_sum 'As0.195 O21 P0.805 Pb2 U3'
_chemical_formula_weight 1578.9
_space_group_IT_number 11
_space_group_name_Hall '-P 2yb'
_space_group_name_H-M_alt 'P 1 21/m 1'
_symmetry_cell_setting monoclinic
_symmetry_Int_Tables_number 11
_symmetry_space_group_name_Hall '-P 2yb'
_symmetry_space_group_name_H-M 'P 1 21/m 1'
_atom_sites_solution_primary direct
_atom_sites_solution_secondary difmap
_cell_angle_alpha 90
_cell_angle_beta 108.90(1)
_cell_angle_gamma 90
_cell_formula_units_Z 2
_cell_length_a 7.0189(7)
_cell_length_b 17.137(1)
_cell_length_c 8.131(1)
_cell_measurement_temperature 296.8
_cell_volume 925.29(17)
_diffrn_ambient_temperature 296.8
_diffrn_measured_fraction_theta_full 0.98
_diffrn_measured_fraction_theta_max 0.93
_diffrn_radiation_probe x-ray
_diffrn_radiation_source 'X-ray tube'
_diffrn_radiation_type 'Mo K\a'
_diffrn_radiation_wavelength 0.71073
_diffrn_reflns_av_R_equivalents 0.148
_diffrn_reflns_av_unetI/netI 0.1056
_diffrn_reflns_limit_h_max 9
_diffrn_reflns_limit_h_min -9
_diffrn_reflns_limit_k_max 23
_diffrn_reflns_limit_k_min -23
_diffrn_reflns_limit_l_max 10
_diffrn_reflns_limit_l_min -11
_diffrn_reflns_number 21107
_diffrn_reflns_theta_full 28.58
_diffrn_reflns_theta_max 29.48
_diffrn_reflns_theta_min 2.9
_exptl_absorpt_coefficient_mu 46.588
_exptl_absorpt_correction_T_max 1
_exptl_absorpt_correction_T_min 0.645
_exptl_absorpt_correction_type multi-scan
_exptl_absorpt_process_details
;
CrysAlisPro 1.171.38.43 (Rigaku Oxford Diffraction, 2015)
Empirical absorption correction using spherical harmonics,
 implemented in SCALE3 ABSPACK scaling algorithm.
;
_exptl_crystal_colour yellow
_exptl_crystal_density_diffrn 5.6671
_exptl_crystal_F_000 1319
_exptl_crystal_size_max 0.038
_exptl_crystal_size_mid 0.013
_exptl_crystal_size_min 0.007
_refine_diff_density_max 6.61
_refine_diff_density_min -4.02
_refine_ls_extinction_method none
_refine_ls_goodness_of_fit_gt 1.6968
_refine_ls_goodness_of_fit_ref 1.4900
_refine_ls_hydrogen_treatment constr
_refine_ls_matrix_type full
_refine_ls_number_constraints 13
_refine_ls_number_parameters 134
_refine_ls_number_reflns 4200
_refine_ls_number_restraints 0
_refine_ls_R_factor_all 0.1591
_refine_ls_R_factor_gt 0.0763
_refine_ls_shift/su_max 0.0247
_refine_ls_shift/su_mean 0.0013
_refine_ls_structure_factor_coef Fsqd
_refine_ls_weighting_details w=1/(\s^2^(I)+0.0036I^2^)
_refine_ls_weighting_scheme sigma
_refine_ls_wR_factor_gt 0.1837
_refine_ls_wR_factor_ref 0.2263
_reflns_number_gt 2107
_reflns_number_total 4200
_reflns_threshold_expression I>3\s(I)
_cod_data_source_file ra5095sup2.txt
_cod_data_source_block I
_cod_original_cell_volume 925.3(2)
_cod_original_formula_sum 'Pb2 U3 As.195 O21 P0.805'
_cod_database_code 2108804

loop_
_space_group_symop_id
_space_group_symop_operation_xyz
1 x,y,z
2 -x,y+1/2,-z
3 -x,-y,-z
4 x,-y+1/2,z

loop_
_atom_site_label
_atom_site_type_symbol
_atom_site_fract_x
_atom_site_fract_y
_atom_site_fract_z
_atom_site_adp_type
_atom_site_U_iso_or_equiv
_atom_site_site_symmetry_multiplicity
_atom_site_occupancy
_atom_site_calc_flag
_atom_site_refinement_flags
_atom_site_disorder_assembly
_atom_site_disorder_group
U1 U 0.20432(12) 0.64347(4) 0.41418(11) Uani 0.0148(3) 4 1 d . . .
U2 U 0.70073(18) 0.75 0.40346(17) Uani 0.0179(4) 2 1 d . . .
Pb Pb 0.63490(15) 0.39415(5) 0.05046(13) Uani 0.0277(4) 4 1 d . . .
As As 0.6916(4) 0.55246(16) 0.3866(4) Uani 0.0148(11) 4 0.597(16) d . . .
P P 0.6916(4) 0.55246(16) 0.3866(4) Uani 0.0148(11) 4 0.403(16) d . . .
O1 O 1.008(3) 0.75 0.380(3) Uani 0.016(5) 2 1 d . . .
O2 O 0.390(3) 0.75 0.417(3) Uani 0.016(5) 2 1 d . . .
O3 O 0.807(4) 0.75 0.632(3) Uani 0.032(9) 2 1 d . . .
O4 O 0.146(3) 0.6333(9) 0.184(2) Uani 0.022(6) 4 1 d . . .
O5 O 1.165(4) 0.75 0.918(3) Uani 0.036(10) 2 1 d . . .
O6 O 0.590(4) 0.75 0.170(3) Uani 0.025(9) 2 1 d . . .
O7 O 0.262(3) 0.6491(8) 0.646(2) Uani 0.028(7) 4 1 d . . .
O8 O 0.542(3) 0.6162(9) 0.435(3) Uani 0.033(7) 4 1 d . . .
O9 O 0.585(3) 0.5111(10) 0.203(2) Uani 0.035(7) 4 1 d . . .
O10 O 0.288(4) 0.3429(15) 0.088(3) Uani 0.067(12) 4 1 d . . .
O11 O 0.863(3) 0.6154(10) 0.374(3) Uani 0.037(8) 4 1 d . . .
O12 O 0.999(3) 0.4474(12) 0.137(3) Uani 0.044(8) 4 1 d . . .
O13 O 0.781(2) 0.4928(8) 0.543(2) Uani 0.021(6) 4 1 d . . .

loop_
_atom_site_aniso_label
_atom_site_aniso_type_symbol
_atom_site_aniso_U_11
_atom_site_aniso_U_22
_atom_site_aniso_U_33
_atom_site_aniso_U_12
_atom_site_aniso_U_13
_atom_site_aniso_U_23
U1 U 0.0132(4) 0.0086(4) 0.0239(5) -0.0004(3) 0.0078(4) -0.0005(3)
U2 U 0.0125(6) 0.0147(6) 0.0270(7) 0 0.0073(5) 0
Pb Pb 0.0300(6) 0.0227(5) 0.0302(6) 0.0024(4) 0.0096(5) 0.0023(4)
As As 0.0127(17) 0.0071(14) 0.025(2) -0.0001(11) 0.0062(14) 0.0020(11)
P P 0.0127(17) 0.0071(14) 0.025(2) -0.0001(11) 0.0062(14) 0.0020(11)
O1 O 0.012(8) 0.005(6) 0.022(9) 0 -0.006(7) 0
O2 O 0.012(8) 0.005(6) 0.022(9) 0 -0.006(7) 0
O3 O 0.026(14) 0.032(14) 0.030(15) 0 -0.003(12) 0
O4 O 0.025(9) 0.023(8) 0.020(9) 0.000(7) 0.011(8) 0.000(7)
O5 O 0.048(18) 0.021(13) 0.029(15) 0 -0.002(13) 0
O6 O 0.039(16) 0.007(10) 0.029(14) 0 0.011(12) 0
O7 O 0.039(11) 0.004(7) 0.040(11) 0.008(7) 0.013(9) 0.003(7)
O8 O 0.024(10) 0.013(8) 0.072(15) 0.002(7) 0.028(10) 0.008(9)
O9 O 0.041(12) 0.028(10) 0.033(11) 0.023(9) 0.009(9) 0.006(8)
O10 O 0.064(18) 0.061(16) 0.09(2) -0.014(13) 0.052(17) -0.008(14)
O11 O 0.029(11) 0.018(9) 0.066(14) -0.002(8) 0.018(10) 0.002(9)
O12 O 0.042(12) 0.041(12) 0.050(14) -0.006(10) 0.017(11) -0.005(10)
O13 O 0.026(9) 0.002(6) 0.040(11) 0.005(6) 0.015(8) 0.001(6)

loop_
_atom_type_symbol
_atom_type_scat_dispersion_real
_atom_type_scat_dispersion_imag
_atom_type_scat_source
As 0.0499 2.0058 'International Tables Vol C tables 4.2.6.8 and 6.1.1.1'
H 0.0000 0.0000 'International Tables Vol C tables 4.2.6.8 and 6.1.1.1'
O 0.0106 0.0060 'International Tables Vol C tables 4.2.6.8 and 6.1.1.1'
P 0.1023 0.0942 'International Tables Vol C tables 4.2.6.8 and 6.1.1.1'
Pb -3.3944 10.1111 'International Tables Vol C tables 4.2.6.8 and 6.1.1.1'
U -9.6767 9.6646 'International Tables Vol C tables 4.2.6.8 and 6.1.1.1'

loop_
_exptl_crystal_face_index_h
_exptl_crystal_face_index_k
_exptl_crystal_face_index_l
_exptl_crystal_face_perp_dist
? ? ? ?

loop_
_geom_angle_atom_site_label_1
_geom_angle_atom_site_label_2
_geom_angle_atom_site_label_3
_geom_angle_site_symmetry_1
_geom_angle_site_symmetry_2
_geom_angle_site_symmetry_3
_geom_angle
_geom_angle_publ_flag
O1 U1 O2 1_455 . . 70.8(6) ?
O1 U1 O4 1_455 . . 91.5(8) ?
O1 U1 O7 1_455 . . 90.4(8) ?
O1 U1 O8 1_455 . . 136.7(6) ?
O1 U1 O11 1_455 . 1_455 66.1(6) ?
O1 U1 O13 1_455 . 3_666 144.9(6) ?
O2 U1 O4 . . . 91.4(8) ?
O2 U1 O7 . . . 90.8(8) ?
O2 U1 O8 . . . 66.1(6) ?
O2 U1 O11 . . 1_455 136.8(6) ?
O2 U1 O13 . . 3_666 143.9(6) ?
O4 U1 O7 . . . 177.5(7) ?
O4 U1 O8 . . . 86.5(8) ?
O4 U1 O11 . . 1_455 87.6(8) ?
O4 U1 O13 . . 3_666 92.4(7) ?
O7 U1 O8 . . . 93.2(8) ?
O7 U1 O11 . . 1_455 91.6(8) ?
O7 U1 O13 . . 3_666 85.1(6) ?
O8 U1 O11 . . 1_455 156.5(6) ?
O8 U1 O13 . . 3_666 78.3(6) ?
O11 U1 O13 1_455 . 3_666 79.2(6) ?
As U2 As . . 4_565 175.56(8) ?
As U2 P . . . 0 ?
As U2 P . . 4_565 175.56(8) ?
As U2 O1 . . . 90.15(6) ?
As U2 O2 . . . 89.77(6) ?
As U2 O3 . . . 92.22(5) ?
As U2 O6 . . . 87.78(5) ?
As U2 O8 . . . 28.3(5) ?
As U2 O8 . . 4_565 152.0(4) ?
As U2 O11 . . . 28.3(5) ?
As U2 O11 . . 4_565 151.6(5) ?
As U2 P 4_565 . . 175.56(8) ?
As U2 P 4_565 . 4_565 0 ?
As U2 O1 4_565 . . 90.15(6) ?
As U2 O2 4_565 . . 89.77(6) ?
As U2 O3 4_565 . . 92.22(5) ?
As U2 O6 4_565 . . 87.78(5) ?
As U2 O8 4_565 . . 152.0(4) ?
As U2 O8 4_565 . 4_565 28.3(5) ?
As U2 O11 4_565 . . 151.6(5) ?
As U2 O11 4_565 . 4_565 28.3(5) ?
P U2 P . . 4_565 175.56(8) ?
P U2 O1 . . . 90.15(6) ?
P U2 O2 . . . 89.77(6) ?
P U2 O3 . . . 92.22(5) ?
P U2 O6 . . . 87.78(5) ?
P U2 O8 . . . 28.3(5) ?
P U2 O8 . . 4_565 152.0(4) ?
P U2 O11 . . . 28.3(5) ?
P U2 O11 . . 4_565 151.6(5) ?
P U2 O1 4_565 . . 90.15(6) ?
P U2 O2 4_565 . . 89.77(6) ?
P U2 O3 4_565 . . 92.22(5) ?
P U2 O6 4_565 . . 87.78(5) ?
P U2 O8 4_565 . . 152.0(4) ?
P U2 O8 4_565 . 4_565 28.3(5) ?
P U2 O11 4_565 . . 151.6(5) ?
P U2 O11 4_565 . 4_565 28.3(5) ?
O1 U2 O2 . . . 178.0(8) ?
O1 U2 O3 . . . 90.0(11) ?
O1 U2 O6 . . . 90.5(10) ?
O1 U2 O8 . . . 117.9(4) ?
O1 U2 O8 . . 4_565 117.9(4) ?
O1 U2 O11 . . . 61.9(5) ?
O1 U2 O11 . . 4_565 61.9(5) ?
O2 U2 O3 . . . 92.0(11) ?
O2 U2 O6 . . . 87.5(10) ?
O2 U2 O8 . . . 62.3(4) ?
O2 U2 O8 . . 4_565 62.3(4) ?
O2 U2 O11 . . . 118.0(4) ?
O2 U2 O11 . . 4_565 118.0(4) ?
O3 U2 O6 . . . 179.5(13) ?
O3 U2 O8 . . . 86.8(6) ?
O3 U2 O8 . . 4_565 86.8(6) ?
O3 U2 O11 . . . 92.8(6) ?
O3 U2 O11 . . 4_565 92.8(6) ?
O6 U2 O8 . . . 93.0(6) ?
O6 U2 O8 . . 4_565 93.0(6) ?
O6 U2 O11 . . . 87.5(6) ?
O6 U2 O11 . . 4_565 87.5(6) ?
O8 U2 O8 . . 4_565 123.9(6) ?
O8 U2 O11 . . . 56.3(6) ?
O8 U2 O11 . . 4_565 179.5(5) ?
O8 U2 O11 4_565 . . 179.5(5) ?
O8 U2 O11 4_565 . 4_565 56.3(6) ?
O11 U2 O11 . . 4_565 123.5(7) ?
O4 Pb O5 3_665 . 2_746 63.5(7) ?
O4 Pb O6 3_665 . 2_645 76.6(6) ?
O4 Pb O7 3_665 . 3_666 125.2(5) ?
O4 Pb O9 3_665 . . 132.3(6) ?
O4 Pb O9 3_665 . 3_665 83.4(6) ?
O4 Pb O10 3_665 . . 136.3(6) ?
O4 Pb O12 3_665 . . 62.7(6) ?
O5 Pb O6 2_746 . 2_645 60.5(6) ?
O5 Pb O7 2_746 . 3_666 70.5(7) ?
O5 Pb O9 2_746 . . 145.5(6) ?
O5 Pb O9 2_746 . 3_665 138.3(7) ?
O5 Pb O10 2_746 . . 98.4(8) ?
O5 Pb O12 2_746 . . 82.3(7) ?
O6 Pb O7 2_645 . 3_666 105.4(5) ?
O6 Pb O9 2_645 . . 143.5(7) ?
O6 Pb O9 2_645 . 3_665 88.8(5) ?
O6 Pb O10 2_645 . . 60.4(8) ?
O6 Pb O12 2_645 . . 134.3(7) ?
O7 Pb O9 3_666 . . 77.3(6) ?
O7 Pb O9 3_666 . 3_665 149.9(6) ?
O7 Pb O10 3_666 . . 76.8(7) ?
O7 Pb O12 3_666 . . 83.6(6) ?
O9 Pb O9 . . 3_665 75.8(6) ?
O9 Pb O10 . . . 85.8(7) ?
O9 Pb O12 . . . 82.1(7) ?
O9 Pb O10 3_665 . . 88.2(7) ?
O9 Pb O12 3_665 . . 105.5(6) ?
O10 Pb O12 . . . 158.9(7) ?
U2 As P . . . 0 ?
U2 As O7 . . 3_666 172.6(4) ?
U2 As O8 . . . 48.3(6) ?
U2 As O9 . . . 118.5(6) ?
U2 As O11 . . . 48.9(7) ?
U2 As O13 . . . 127.6(5) ?
P As O7 . . 3_666 0 ?
P As O8 . . . 0 ?
P As O9 . . . 0 ?
P As O11 . . . 0 ?
P As O13 . . . 0 ?
O7 As O8 3_666 . . 139.2(7) ?
O7 As O9 3_666 . . 61.1(7) ?
O7 As O11 3_666 . . 123.8(8) ?
O7 As O13 3_666 . . 53.4(6) ?
O8 As O9 . . . 112.0(9) ?
O8 As O11 . . . 96.7(9) ?
O8 As O13 . . . 110.4(10) ?
O9 As O11 . . . 111.3(11) ?
O9 As O13 . . . 113.8(8) ?
O11 As O13 . . . 111.4(8) ?
U2 P As . . . 0 ?
U2 P O7 . . 3_666 172.6(4) ?
U2 P O8 . . . 48.3(6) ?
U2 P O9 . . . 118.5(6) ?
U2 P O11 . . . 48.9(7) ?
U2 P O13 . . . 127.6(5) ?
As P O7 . . 3_666 0 ?
As P O8 . . . 0 ?
As P O9 . . . 0 ?
As P O11 . . . 0 ?
As P O13 . . . 0 ?
O7 P O8 3_666 . . 139.2(7) ?
O7 P O9 3_666 . . 61.1(7) ?
O7 P O11 3_666 . . 123.8(8) ?
O7 P O13 3_666 . . 53.4(6) ?
O8 P O9 . . . 112.0(9) ?
O8 P O11 . . . 96.7(9) ?
O8 P O13 . . . 110.4(10) ?
O9 P O11 . . . 111.3(11) ?
O9 P O13 . . . 113.8(8) ?
O11 P O13 . . . 111.4(8) ?
U1 O1 U1 1_655 . 4_665 108.5(9) ?
U1 O1 U2 1_655 . . 124.1(6) ?
U1 O1 O2 1_655 . 1_655 54.4(5) ?
U1 O1 O3 1_655 . . 109.7(7) ?
U1 O1 O4 1_655 . 1_655 37.9(4) ?
U1 O1 O4 1_655 . 4_665 109.0(10) ?
U1 O1 O6 1_655 . . 122.7(4) ?
U1 O1 O7 1_655 . 1_655 38.5(5) ?
U1 O1 O7 1_655 . 4_665 100.9(7) ?
U1 O1 O11 1_655 . . 59.0(4) ?
U1 O1 O11 1_655 . 4_565 167.0(9) ?
U1 O1 U2 4_665 . . 124.1(6) ?
U1 O1 O2 4_665 . 1_655 54.4(5) ?
U1 O1 O3 4_665 . . 109.7(7) ?
U1 O1 O4 4_665 . 1_655 109.0(10) ?
U1 O1 O4 4_665 . 4_665 37.9(4) ?
U1 O1 O6 4_665 . . 122.7(4) ?
U1 O1 O7 4_665 . 1_655 100.9(7) ?
U1 O1 O7 4_665 . 4_665 38.5(5) ?
U1 O1 O11 4_665 . . 167.0(9) ?
U1 O1 O11 4_665 . 4_565 59.0(4) ?
U2 O1 O2 . . 1_655 169.0(11) ?
U2 O1 O3 . . . 38.4(6) ?
U2 O1 O4 . . 1_655 123.5(6) ?
U2 O1 O4 . . 4_665 123.5(6) ?
U2 O1 O6 . . . 38.8(6) ?
U2 O1 O7 . . 1_655 108.3(9) ?
U2 O1 O7 . . 4_665 108.3(9) ?
U2 O1 O11 . . . 66.7(7) ?
U2 O1 O11 . . 4_565 66.7(7) ?
O2 O1 O3 1_655 . . 130.6(10) ?
O2 O1 O4 1_655 . 1_655 63.2(7) ?
O2 O1 O4 1_655 . 4_665 63.2(7) ?
O2 O1 O6 1_655 . . 152.2(12) ?
O2 O1 O7 1_655 . 1_655 63.3(7) ?
O2 O1 O7 1_655 . 4_665 63.3(7) ?
O2 O1 O11 1_655 . . 113.4(6) ?
O2 O1 O11 1_655 . 4_565 113.4(6) ?
O3 O1 O4 . . 1_655 136.6(5) ?
O3 O1 O4 . . 4_665 136.6(5) ?
O3 O1 O6 . . . 77.2(9) ?
O3 O1 O7 . . 1_655 77.8(8) ?
O3 O1 O7 . . 4_665 77.8(8) ?
O3 O1 O11 . . . 73.8(8) ?
O3 O1 O11 . . 4_565 73.8(8) ?
O4 O1 O4 1_655 . 4_665 86.8(8) ?
O4 O1 O6 1_655 . . 97.6(7) ?
O4 O1 O7 1_655 . 1_655 76.4(6) ?
O4 O1 O7 1_655 . 4_665 125.9(9) ?
O4 O1 O11 1_655 . . 64.1(7) ?
O4 O1 O11 1_655 . 4_565 145.5(11) ?
O4 O1 O6 4_665 . . 97.6(7) ?
O4 O1 O7 4_665 . 1_655 125.9(9) ?
O4 O1 O7 4_665 . 4_665 76.4(6) ?
O4 O1 O11 4_665 . . 145.5(11) ?
O4 O1 O11 4_665 . 4_565 64.1(7) ?
O6 O1 O7 . . 1_655 135.0(7) ?
O6 O1 O7 . . 4_665 135.0(7) ?
O6 O1 O11 . . . 70.2(6) ?
O6 O1 O11 . . 4_565 70.2(6) ?
O7 O1 O7 1_655 . 4_665 73.5(6) ?
O7 O1 O11 1_655 . . 67.2(6) ?
O7 O1 O11 1_655 . 4_565 135.2(10) ?
O7 O1 O11 4_665 . . 135.2(10) ?
O7 O1 O11 4_665 . 4_565 67.2(6) ?
O11 O1 O11 . . 4_565 133.1(11) ?
U1 O2 U1 . . 4_565 109.2(9) ?
U1 O2 U2 . . . 125.3(5) ?
U1 O2 O1 . . 1_455 54.8(5) ?
U1 O2 O3 . . . 118.7(5) ?
U1 O2 O4 . . . 38.1(4) ?
U1 O2 O4 . . 4_565 109.7(8) ?
U1 O2 O6 . . . 114.7(7) ?
U1 O2 O7 . . . 38.5(4) ?
U1 O2 O7 . . 4_565 101.1(9) ?
U1 O2 O8 . . . 59.4(4) ?
U1 O2 O8 . . 4_565 168.2(11) ?
U1 O2 U2 4_565 . . 125.3(5) ?
U1 O2 O1 4_565 . 1_455 54.8(5) ?
U1 O2 O3 4_565 . . 118.7(5) ?
U1 O2 O4 4_565 . . 109.7(8) ?
U1 O2 O4 4_565 . 4_565 38.1(4) ?
U1 O2 O6 4_565 . . 114.7(7) ?
U1 O2 O7 4_565 . . 101.1(9) ?
U1 O2 O7 4_565 . 4_565 38.5(4) ?
U1 O2 O8 4_565 . . 168.2(11) ?
U1 O2 O8 4_565 . 4_565 59.4(4) ?
U2 O2 O1 . . 1_455 171.0(11) ?
U2 O2 O3 . . . 37.8(7) ?
U2 O2 O4 . . . 110.4(8) ?
U2 O2 O4 . . 4_565 110.4(8) ?
U2 O2 O6 . . . 40.1(6) ?
U2 O2 O7 . . . 123.3(6) ?
U2 O2 O7 . . 4_565 123.3(6) ?
U2 O2 O8 . . . 66.3(6) ?
U2 O2 O8 . . 4_565 66.3(6) ?
O1 O2 O3 1_455 . . 151.3(12) ?
O1 O2 O4 1_455 . . 63.6(6) ?
O1 O2 O4 1_455 . 4_565 63.6(6) ?
O1 O2 O6 1_455 . . 130.9(10) ?
O1 O2 O7 1_455 . . 63.3(7) ?
O1 O2 O7 1_455 . 4_565 63.3(7) ?
O1 O2 O8 1_455 . . 114.1(6) ?
O1 O2 O8 1_455 . 4_565 114.1(6) ?
O3 O2 O4 . . . 131.7(6) ?
O3 O2 O4 . . 4_565 131.7(6) ?
O3 O2 O6 . . . 77.9(9) ?
O3 O2 O7 . . . 94.3(8) ?
O3 O2 O7 . . 4_565 94.3(8) ?
O3 O2 O8 . . . 68.7(6) ?
O3 O2 O8 . . 4_565 68.7(6) ?
O4 O2 O4 . . 4_565 87.2(6) ?
O4 O2 O6 . . . 81.9(7) ?
O4 O2 O7 . . . 76.5(6) ?
O4 O2 O7 . . 4_565 126.3(9) ?
O4 O2 O8 . . . 63.8(5) ?
O4 O2 O8 . . 4_565 144.8(10) ?
O4 O2 O6 4_565 . . 81.9(7) ?
O4 O2 O7 4_565 . . 126.3(9) ?
O4 O2 O7 4_565 . 4_565 76.5(6) ?
O4 O2 O8 4_565 . . 144.8(10) ?
O4 O2 O8 4_565 . 4_565 63.8(5) ?
O6 O2 O7 . . . 142.7(5) ?
O6 O2 O7 . . 4_565 142.7(5) ?
O6 O2 O8 . . . 75.0(8) ?
O6 O2 O8 . . 4_565 75.0(8) ?
O7 O2 O7 . . 4_565 73.5(8) ?
O7 O2 O8 . . . 68.3(7) ?
O7 O2 O8 . . 4_565 136.3(10) ?
O7 O2 O8 4_565 . . 136.3(10) ?
O7 O2 O8 4_565 . 4_565 68.3(7) ?
O8 O2 O8 . . 4_565 131.8(11) ?
U2 O3 O1 . . . 51.6(9) ?
U2 O3 O2 . . . 50.3(8) ?
U2 O3 O5 . . . 146.0(16) ?
U2 O3 O8 . . . 58.0(6) ?
U2 O3 O8 . . 4_565 58.0(6) ?
U2 O3 O10 . . 2_656 132.2(10) ?
U2 O3 O10 . . 3_666 132.2(10) ?
U2 O3 O11 . . . 54.1(6) ?
U2 O3 O11 . . 4_565 54.1(6) ?
O1 O3 O2 . . . 101.8(10) ?
O1 O3 O5 . . . 94.4(11) ?
O1 O3 O8 . . . 88.9(8) ?
O1 O3 O8 . . 4_565 88.9(8) ?
O1 O3 O10 . . 2_656 145.7(7) ?
O1 O3 O10 . . 3_666 145.7(7) ?
O1 O3 O11 . . . 48.4(6) ?
O1 O3 O11 . . 4_565 48.4(6) ?
O2 O3 O5 . . . 163.8(15) ?
O2 O3 O8 . . . 49.9(5) ?
O2 O3 O8 . . 4_565 49.9(5) ?
O2 O3 O10 . . 2_656 91.7(9) ?
O2 O3 O10 . . 3_666 91.7(9) ?
O2 O3 O11 . . . 85.3(7) ?
O2 O3 O11 . . 4_565 85.3(7) ?
O5 O3 O8 . . . 131.4(4) ?
O5 O3 O8 . . 4_565 131.4(4) ?
O5 O3 O10 . . 2_656 74.6(9) ?
O5 O3 O10 . . 3_666 74.6(9) ?
O5 O3 O11 . . . 105.8(8) ?
O5 O3 O11 . . 4_565 105.8(8) ?
O8 O3 O8 . . 4_565 97.1(7) ?
O8 O3 O10 . . 2_656 123.0(11) ?
O8 O3 O10 . . 3_666 75.8(7) ?
O8 O3 O11 . . . 46.0(6) ?
O8 O3 O11 . . 4_565 112.1(9) ?
O8 O3 O10 4_565 . 2_656 75.8(7) ?
O8 O3 O10 4_565 . 3_666 123.0(11) ?
O8 O3 O11 4_565 . . 112.1(9) ?
O8 O3 O11 4_565 . 4_565 46.0(6) ?
O10 O3 O10 2_656 . 3_666 63.5(9) ?
O10 O3 O11 2_656 . . 165.7(10) ?
O10 O3 O11 2_656 . 4_565 102.5(6) ?
O10 O3 O11 3_666 . . 102.5(6) ?
O10 O3 O11 3_666 . 4_565 165.7(10) ?
O11 O3 O11 . . 4_565 91.2(9) ?
U1 O4 Pb . . 3_665 136.6(8) ?
U1 O4 O1 . . 1_455 50.6(6) ?
U1 O4 O2 . . . 50.5(6) ?
U1 O4 O5 . . 1_454 130.2(8) ?
U1 O4 O8 . . . 55.1(6) ?
U1 O4 O10 . . 3_565 124.1(10) ?
U1 O4 O11 . . 1_455 54.3(6) ?
U1 O4 O12 . . 1_455 99.8(8) ?
U1 O4 O12 . . 3_665 154.4(10) ?
U1 O4 O13 . . 3_666 51.3(5) ?
Pb O4 O1 3_665 . 1_455 145.8(7) ?
Pb O4 O2 3_665 . . 102.7(8) ?
Pb O4 O5 3_665 . 1_454 57.6(6) ?
Pb O4 O8 3_665 . . 81.5(7) ?
Pb O4 O10 3_665 . 3_565 99.2(7) ?
Pb O4 O11 3_665 . 1_455 161.7(7) ?
Pb O4 O12 3_665 . 1_455 88.9(6) ?
Pb O4 O12 3_665 . 3_665 54.1(6) ?
Pb O4 O13 3_665 . 3_666 111.9(6) ?
O1 O4 O2 1_455 . . 53.2(6) ?
O1 O4 O5 1_455 . 1_454 92.1(7) ?
O1 O4 O8 1_455 . . 95.7(7) ?
O1 O4 O10 1_455 . 3_565 82.9(8) ?
O1 O4 O11 1_455 . 1_455 51.3(6) ?
O1 O4 O12 1_455 . 1_455 124.9(8) ?
O1 O4 O12 1_455 . 3_665 139.0(8) ?
O1 O4 O13 1_455 . 3_666 95.6(7) ?
O2 O4 O5 . . 1_454 81.7(7) ?
O2 O4 O8 . . . 51.6(5) ?
O2 O4 O10 . . 3_565 126.8(8) ?
O2 O4 O11 . . 1_455 95.0(8) ?
O2 O4 O12 . . 1_455 146.1(7) ?
O2 O4 O12 . . 3_665 153.8(10) ?
O2 O4 O13 . . 3_666 95.2(6) ?
O5 O4 O8 1_454 . . 108.9(9) ?
O5 O4 O10 1_454 . 3_565 70.4(8) ?
O5 O4 O11 1_454 . 1_455 131.0(9) ?
O5 O4 O12 1_454 . 1_455 130.0(7) ?
O5 O4 O12 1_454 . 3_665 75.2(7) ?
O5 O4 O13 1_454 . 3_666 167.6(10) ?
O8 O4 O10 . . 3_565 178.4(8) ?
O8 O4 O11 . . 1_455 106.4(8) ?
O8 O4 O12 . . 1_455 100.2(6) ?
O8 O4 O12 . . 3_665 125.3(9) ?
O8 O4 O13 . . 3_666 60.7(6) ?
O10 O4 O11 3_565 . 1_455 73.4(8) ?
O10 O4 O12 3_565 . 1_455 81.3(7) ?
O10 O4 O12 3_565 . 3_665 56.1(7) ?
O10 O4 O13 3_565 . 3_666 120.1(8) ?
O11 O4 O12 1_455 . 1_455 73.7(7) ?
O11 O4 O12 1_455 . 3_665 109.6(8) ?
O11 O4 O13 1_455 . 3_666 61.0(6) ?
O12 O4 O12 1_455 . 3_665 54.7(6) ?
O12 O4 O13 1_455 . 3_666 51.1(5) ?
O12 O4 O13 3_665 . 3_666 104.6(7) ?
Pb O5 Pb 2_756 . 3_766 122.9(11) ?
Pb O5 O3 2_756 . . 111.2(5) ?
Pb O5 O4 2_756 . 1_656 131.4(9) ?
Pb O5 O4 2_756 . 4_666 58.8(4) ?
Pb O5 O6 2_756 . 1_656 65.4(5) ?
Pb O5 O7 2_756 . 1_655 110.0(11) ?
Pb O5 O7 2_756 . 4_665 49.2(5) ?
Pb O5 O3 3_766 . . 111.2(5) ?
Pb O5 O4 3_766 . 1_656 58.8(4) ?
Pb O5 O4 3_766 . 4_666 131.4(9) ?
Pb O5 O6 3_766 . 1_656 65.4(5) ?
Pb O5 O7 3_766 . 1_655 49.2(5) ?
Pb O5 O7 3_766 . 4_665 110.0(11) ?
O3 O5 O4 . . 1_656 111.2(10) ?
O3 O5 O4 . . 4_666 111.2(10) ?
O3 O5 O6 . . 1_656 168.6(15) ?
O3 O5 O7 . . 1_655 75.6(8) ?
O3 O5 O7 . . 4_665 75.6(8) ?
O4 O5 O4 1_656 . 4_666 84.2(9) ?
O4 O5 O6 1_656 . 1_656 76.9(7) ?
O4 O5 O7 1_656 . 1_655 102.6(5) ?
O4 O5 O7 1_656 . 4_665 168.2(11) ?
O4 O5 O6 4_666 . 1_656 76.9(7) ?
O4 O5 O7 4_666 . 1_655 168.2(11) ?
O4 O5 O7 4_666 . 4_665 102.6(5) ?
O6 O5 O7 1_656 . 1_655 95.1(10) ?
O6 O5 O7 1_656 . 4_665 95.1(10) ?
O7 O5 O7 1_655 . 4_665 69.1(8) ?
U2 O6 Pb . . 2_655 124.3(6) ?
U2 O6 Pb . . 3_665 124.3(6) ?
U2 O6 O1 . . . 50.7(8) ?
U2 O6 O2 . . . 52.4(8) ?
U2 O6 O5 . . 1_454 135.1(15) ?
U2 O6 O8 . . . 53.3(6) ?
U2 O6 O8 . . 4_565 53.3(6) ?
U2 O6 O10 . . 2_655 128.1(10) ?
U2 O6 O10 . . 3_665 128.1(10) ?
U2 O6 O11 . . . 57.2(6) ?
U2 O6 O11 . . 4_565 57.2(6) ?
Pb O6 Pb 2_655 . 3_665 102.9(6) ?
Pb O6 O1 2_655 . . 124.2(5) ?
Pb O6 O2 2_655 . . 97.7(7) ?
Pb O6 O5 2_655 . 1_454 54.1(4) ?
Pb O6 O8 2_655 . . 142.3(10) ?
Pb O6 O8 2_655 . 4_565 71.6(4) ?
Pb O6 O10 2_655 . 2_655 52.1(6) ?
Pb O6 O10 2_655 . 3_665 102.9(8) ?
Pb O6 O11 2_655 . . 172.0(11) ?
Pb O6 O11 2_655 . 4_565 80.3(3) ?
Pb O6 O1 3_665 . . 124.2(5) ?
Pb O6 O2 3_665 . . 97.7(7) ?
Pb O6 O5 3_665 . 1_454 54.1(4) ?
Pb O6 O8 3_665 . . 71.6(4) ?
Pb O6 O8 3_665 . 4_565 142.3(10) ?
Pb O6 O10 3_665 . 2_655 102.9(8) ?
Pb O6 O10 3_665 . 3_665 52.1(6) ?
Pb O6 O11 3_665 . . 80.3(3) ?
Pb O6 O11 3_665 . 4_565 172.0(11) ?
O1 O6 O2 . . . 103.1(9) ?
O1 O6 O5 . . 1_454 174.2(13) ?
O1 O6 O8 . . . 84.9(6) ?
O1 O6 O8 . . 4_565 84.9(6) ?
O1 O6 O10 . . 2_655 86.9(9) ?
O1 O6 O10 . . 3_665 86.9(9) ?
O1 O6 O11 . . . 49.4(5) ?
O1 O6 O11 . . 4_565 49.4(5) ?
O2 O6 O5 . . 1_454 82.7(10) ?
O2 O6 O8 . . . 48.5(5) ?
O2 O6 O8 . . 4_565 48.5(5) ?
O2 O6 O10 . . 2_655 146.4(7) ?
O2 O6 O10 . . 3_665 146.4(7) ?
O2 O6 O11 . . . 89.1(8) ?
O2 O6 O11 . . 4_565 89.1(8) ?
O5 O6 O8 1_454 . . 99.2(8) ?
O5 O6 O8 1_454 . 4_565 99.2(8) ?
O5 O6 O10 1_454 . 2_655 88.2(9) ?
O5 O6 O10 1_454 . 3_665 88.2(9) ?
O5 O6 O11 1_454 . . 131.6(5) ?
O5 O6 O11 1_454 . 4_565 131.6(5) ?
O8 O6 O8 . . 4_565 90.2(8) ?
O8 O6 O10 . . 2_655 164.8(10) ?
O8 O6 O10 . . 3_665 101.9(6) ?
O8 O6 O11 . . . 45.6(6) ?
O8 O6 O11 . . 4_565 110.4(8) ?
O8 O6 O10 4_565 . 2_655 101.9(6) ?
O8 O6 O10 4_565 . 3_665 164.8(10) ?
O8 O6 O11 4_565 . . 110.4(8) ?
O8 O6 O11 4_565 . 4_565 45.6(6) ?
O10 O6 O10 2_655 . 3_665 64.8(9) ?
O10 O6 O11 2_655 . . 120.2(11) ?
O10 O6 O11 2_655 . 4_565 73.1(7) ?
O10 O6 O11 3_665 . . 73.1(7) ?
O10 O6 O11 3_665 . 4_565 120.2(11) ?
O11 O6 O11 . . 4_565 95.6(7) ?
U1 O7 Pb . . 3_666 158.8(8) ?
U1 O7 As . . 3_666 82.1(5) ?
U1 O7 P . . 3_666 82.1(5) ?
U1 O7 O1 . . 1_455 51.1(6) ?
U1 O7 O2 . . . 50.7(6) ?
U1 O7 O5 . . 1_455 139.7(8) ?
U1 O7 O7 . . 4_565 93.1(6) ?
U1 O7 O8 . . . 50.7(6) ?
U1 O7 O9 . . 3_666 107.6(8) ?
U1 O7 O10 . . 3_666 123.2(11) ?
U1 O7 O11 . . 1_455 51.6(6) ?
U1 O7 O12 . . 3_666 123.3(8) ?
U1 O7 O13 . . 3_666 55.8(5) ?
Pb O7 As 3_666 . 3_666 76.9(4) ?
Pb O7 P 3_666 . 3_666 76.9(4) ?
Pb O7 O1 3_666 . 1_455 147.7(9) ?
Pb O7 O2 3_666 . . 141.0(7) ?
Pb O7 O5 3_666 . 1_455 60.3(5) ?
Pb O7 O7 3_666 . 4_565 107.6(6) ?
Pb O7 O8 3_666 . . 118.4(7) ?
Pb O7 O9 3_666 . 3_666 51.3(5) ?
Pb O7 O10 3_666 . 3_666 55.1(6) ?
Pb O7 O11 3_666 . 1_455 125.8(9) ?
Pb O7 O12 3_666 . 3_666 49.9(5) ?
Pb O7 O13 3_666 . 3_666 103.4(6) ?
As O7 P 3_666 . 3_666 0 ?
As O7 O1 3_666 . 1_455 125.8(6) ?
As O7 O2 3_666 . . 119.1(7) ?
As O7 O5 3_666 . 1_455 131.7(7) ?
As O7 O7 3_666 . 4_565 172.0(8) ?
As O7 O8 3_666 . . 71.4(5) ?
As O7 O9 3_666 . 3_666 27.3(3) ?
As O7 O10 3_666 . 3_666 89.9(6) ?
As O7 O11 3_666 . 1_455 80.9(5) ?
As O7 O12 3_666 . 3_666 68.5(5) ?
As O7 O13 3_666 . 3_666 26.8(3) ?
P O7 O1 3_666 . 1_455 125.8(6) ?
P O7 O2 3_666 . . 119.1(7) ?
P O7 O5 3_666 . 1_455 131.7(7) ?
P O7 O7 3_666 . 4_565 172.0(8) ?
P O7 O8 3_666 . . 71.4(5) ?
P O7 O9 3_666 . 3_666 27.3(3) ?
P O7 O10 3_666 . 3_666 89.9(6) ?
P O7 O11 3_666 . 1_455 80.9(5) ?
P O7 O12 3_666 . 3_666 68.5(5) ?
P O7 O13 3_666 . 3_666 26.8(3) ?
O1 O7 O2 1_455 . . 53.4(7) ?
O1 O7 O5 1_455 . 1_455 88.6(7) ?
O1 O7 O7 1_455 . 4_565 53.2(4) ?
O1 O7 O8 1_455 . . 92.4(8) ?
O1 O7 O9 1_455 . 3_666 152.7(7) ?
O1 O7 O10 1_455 . 3_666 135.6(8) ?
O1 O7 O11 1_455 . 1_455 50.4(5) ?
O1 O7 O12 1_455 . 3_666 112.3(8) ?
O1 O7 O13 1_455 . 3_666 100.0(6) ?
O2 O7 O5 . . 1_455 108.4(6) ?
O2 O7 O7 . . 4_565 53.3(5) ?
O2 O7 O8 . . . 49.9(6) ?
O2 O7 O9 . . 3_666 130.7(9) ?
O2 O7 O10 . . 3_666 88.0(8) ?
O2 O7 O11 . . 1_455 92.9(7) ?
O2 O7 O12 . . 3_666 165.7(8) ?
O2 O7 O13 . . 3_666 99.3(8) ?
O5 O7 O7 1_455 . 4_565 55.5(5) ?
O5 O7 O8 1_455 . . 147.9(8) ?
O5 O7 O9 1_455 . 3_666 110.6(8) ?
O5 O7 O10 1_455 . 3_666 83.6(8) ?
O5 O7 O11 1_455 . 1_455 105.6(9) ?
O5 O7 O12 1_455 . 3_666 67.2(7) ?
O5 O7 O13 1_455 . 3_666 150.3(9) ?
O7 O7 O8 4_565 . . 100.6(7) ?
O7 O7 O9 4_565 . 3_666 154.0(7) ?
O7 O7 O10 4_565 . 3_666 87.5(6) ?
O7 O7 O11 4_565 . 1_455 101.1(6) ?
O7 O7 O12 4_565 . 3_666 119.5(8) ?
O7 O7 O13 4_565 . 3_666 148.8(8) ?
O8 O7 O9 . . 3_666 81.5(7) ?
O8 O7 O10 . . 3_666 73.3(8) ?
O8 O7 O11 . . 1_455 99.5(8) ?
O8 O7 O12 . . 3_666 139.8(7) ?
O8 O7 O13 . . 3_666 60.7(6) ?
O9 O7 O10 3_666 . 3_666 68.1(6) ?
O9 O7 O11 3_666 . 1_455 104.2(6) ?
O9 O7 O12 3_666 . 3_666 61.8(6) ?
O9 O7 O13 3_666 . 3_666 53.8(5) ?
O10 O7 O11 3_666 . 1_455 169.9(9) ?
O10 O7 O12 3_666 . 3_666 104.6(8) ?
O10 O7 O13 3_666 . 3_666 108.1(8) ?
O11 O7 O12 1_455 . 3_666 76.0(7) ?
O11 O7 O13 1_455 . 3_666 61.8(6) ?
O12 O7 O13 3_666 . 3_666 83.3(7) ?
U1 O8 U2 . . . 105.7(6) ?
U1 O8 As . . . 144.5(9) ?
U1 O8 P . . . 144.5(9) ?
U1 O8 O2 . . . 54.5(6) ?
U1 O8 O3 . . . 108.3(8) ?
U1 O8 O4 . . . 38.3(5) ?
U1 O8 O6 . . . 97.4(7) ?
U1 O8 O7 . . . 36.1(4) ?
U1 O8 O9 . . . 114.8(7) ?
U1 O8 O11 . . . 161.4(10) ?
U1 O8 O13 . . . 133.6(9) ?
U1 O8 O13 . . 3_666 50.7(5) ?
U2 O8 As . . . 103.5(10) ?
U2 O8 P . . . 103.5(10) ?
U2 O8 O2 . . . 51.4(6) ?
U2 O8 O3 . . . 35.2(5) ?
U2 O8 O4 . . . 100.7(6) ?
U2 O8 O6 . . . 33.8(4) ?
U2 O8 O7 . . . 105.5(7) ?
U2 O8 O9 . . . 111.8(9) ?
U2 O8 O11 . . . 62.2(6) ?
U2 O8 O13 . . . 119.2(8) ?
U2 O8 O13 . . 3_666 156.4(8) ?
As O8 P . . . 0 ?
As O8 O2 . . . 151.7(13) ?
As O8 O3 . . . 107.2(9) ?
As O8 O4 . . . 116.1(10) ?
As O8 O6 . . . 95.6(10) ?
As O8 O7 . . . 146.4(10) ?
As O8 O9 . . . 33.4(5) ?
As O8 O11 . . . 41.6(6) ?
As O8 O13 . . . 34.1(5) ?
As O8 O13 . . 3_666 98.9(7) ?
P O8 O2 . . . 151.7(13) ?
P O8 O3 . . . 107.2(9) ?
P O8 O4 . . . 116.1(10) ?
P O8 O6 . . . 95.6(10) ?
P O8 O7 . . . 146.4(10) ?
P O8 O9 . . . 33.4(5) ?
P O8 O11 . . . 41.6(6) ?
P O8 O13 . . . 34.1(5) ?
P O8 O13 . . 3_666 98.9(7) ?
O2 O8 O3 . . . 61.4(6) ?
O2 O8 O4 . . . 64.7(6) ?
O2 O8 O6 . . . 56.5(8) ?
O2 O8 O7 . . . 61.7(8) ?
O2 O8 O9 . . . 135.3(10) ?
O2 O8 O11 . . . 113.0(9) ?
O2 O8 O13 . . . 162.4(9) ?
O2 O8 O13 . . 3_666 105.0(9) ?
O3 O8 O4 . . . 125.3(7) ?
O3 O8 O6 . . . 69.0(7) ?
O3 O8 O7 . . . 87.7(8) ?
O3 O8 O9 . . . 132.9(10) ?
O3 O8 O11 . . . 70.6(8) ?
O3 O8 O13 . . . 102.2(7) ?
O3 O8 O13 . . 3_666 141.5(11) ?
O4 O8 O6 . . . 74.9(7) ?
O4 O8 O7 . . . 74.4(7) ?
O4 O8 O9 . . . 82.7(7) ?
O4 O8 O11 . . . 126.4(11) ?
O4 O8 O13 . . . 132.4(7) ?
O4 O8 O13 . . 3_666 61.9(6) ?
O6 O8 O7 . . . 117.9(7) ?
O6 O8 O9 . . . 87.0(8) ?
O6 O8 O11 . . . 64.5(8) ?
O6 O8 O13 . . . 126.3(10) ?
O6 O8 O13 . . 3_666 136.6(7) ?
O7 O8 O9 . . . 139.1(8) ?
O7 O8 O11 . . . 156.0(9) ?
O7 O8 O13 . . . 114.3(9) ?
O7 O8 O13 . . 3_666 56.2(6) ?
O9 O8 O11 . . . 62.4(8) ?
O9 O8 O13 . . . 59.9(6) ?
O9 O8 O13 . . 3_666 83.2(7) ?
O11 O8 O13 . . . 62.8(7) ?
O11 O8 O13 . . 3_666 140.4(8) ?
O13 O8 O13 . . 3_666 83.8(6) ?
Pb O9 Pb . . 3_665 104.2(6) ?
Pb O9 As . . . 137.5(10) ?
Pb O9 P . . . 137.5(10) ?
Pb O9 O7 . . 3_666 51.4(5) ?
Pb O9 O8 . . . 166.3(9) ?
Pb O9 O9 . . 3_665 55.6(5) ?
Pb O9 O11 . . . 127.6(9) ?
Pb O9 O12 . . . 50.8(5) ?
Pb O9 O13 . . . 108.6(7) ?
Pb O9 As 3_665 . . 115.3(9) ?
Pb O9 P 3_665 . . 115.3(9) ?
Pb O9 O7 3_665 . 3_666 152.9(7) ?
Pb O9 O8 3_665 . . 88.1(7) ?
Pb O9 O9 3_665 . 3_665 48.6(4) ?
Pb O9 O11 3_665 . . 97.8(7) ?
Pb O9 O12 3_665 . . 113.0(8) ?
Pb O9 O13 3_665 . . 147.1(8) ?
As O9 P . . . 0 ?
As O9 O7 . . 3_666 91.6(8) ?
As O9 O8 . . . 34.6(6) ?
As O9 O9 . . 3_665 159.0(11) ?
As O9 O11 . . . 34.9(7) ?
As O9 O12 . . . 97.4(8) ?
As O9 O13 . . . 33.0(5) ?
P O9 O7 . . 3_666 91.6(8) ?
P O9 O8 . . . 34.6(6) ?
P O9 O9 . . 3_665 159.0(11) ?
P O9 O11 . . . 34.9(7) ?
P O9 O12 . . . 97.4(8) ?
P O9 O13 . . . 33.0(5) ?
O7 O9 O8 3_666 . . 115.2(8) ?
O7 O9 O9 3_666 . 3_665 106.0(7) ?
O7 O9 O11 3_666 . . 106.8(7) ?
O7 O9 O12 3_666 . . 63.6(6) ?
O7 O9 O13 3_666 . . 59.0(6) ?
O8 O9 O9 . . 3_665 136.4(8) ?
O8 O9 O11 . . . 54.6(7) ?
O8 O9 O12 . . . 129.7(8) ?
O8 O9 O13 . . . 59.5(6) ?
O9 O9 O11 3_665 . . 126.0(10) ?
O9 O9 O12 3_665 . . 81.0(7) ?
O9 O9 O13 3_665 . . 164.1(9) ?
O11 O9 O12 . . . 76.9(7) ?
O11 O9 O13 . . . 60.0(7) ?
O12 O9 O13 . . . 86.9(7) ?
Pb O10 O3 . . 2_646 133.1(9) ?
Pb O10 O4 . . 3_565 125.5(10) ?
Pb O10 O6 . . 2_645 67.5(8) ?
Pb O10 O7 . . 3_666 48.1(5) ?
Pb O10 O10 . . 4_555 109.0(10) ?
Pb O10 O12 . . 1_455 121.7(10) ?
O3 O10 O4 2_646 . 3_565 101.3(9) ?
O3 O10 O6 2_646 . 2_645 115.7(9) ?
O3 O10 O7 2_646 . 3_666 85.7(8) ?
O3 O10 O10 2_646 . 4_555 58.2(8) ?
O3 O10 O12 2_646 . 1_455 83.3(10) ?
O4 O10 O6 3_565 . 2_645 90.5(8) ?
O4 O10 O7 3_565 . 3_666 169.9(10) ?
O4 O10 O10 3_565 . 4_555 97.4(8) ?
O4 O10 O12 3_565 . 1_455 56.2(6) ?
O6 O10 O7 2_645 . 3_666 93.0(9) ?
O6 O10 O10 2_645 . 4_555 57.6(8) ?
O6 O10 O12 2_645 . 1_455 145.4(10) ?
O7 O10 O10 3_666 . 4_555 92.5(8) ?
O7 O10 O12 3_666 . 1_455 118.2(10) ?
O10 O10 O12 4_555 . 1_455 129.2(12) ?
U1 O11 U2 1_655 . . 105.1(6) ?
U1 O11 As 1_655 . . 148.9(10) ?
U1 O11 P 1_655 . . 148.9(10) ?
U1 O11 O1 1_655 . . 54.9(6) ?
U1 O11 O3 1_655 . . 95.6(7) ?
U1 O11 O4 1_655 . 1_655 38.0(5) ?
U1 O11 O6 1_655 . . 110.2(8) ?
U1 O11 O7 1_655 . 1_655 36.8(5) ?
U1 O11 O8 1_655 . . 157.9(11) ?
U1 O11 O9 1_655 . . 138.1(10) ?
U1 O11 O13 1_655 . . 117.9(7) ?
U1 O11 O13 1_655 . 3_766 50.4(5) ?
U2 O11 As . . . 102.8(10) ?
U2 O11 P . . . 102.8(10) ?
U2 O11 O1 . . . 51.4(6) ?
U2 O11 O3 . . . 33.1(4) ?
U2 O11 O4 . . 1_655 110.5(7) ?
U2 O11 O6 . . . 35.3(5) ?
U2 O11 O7 . . 1_655 95.3(6) ?
U2 O11 O8 . . . 61.4(6) ?
U2 O11 O9 . . . 111.6(8) ?
U2 O11 O13 . . . 118.1(10) ?
U2 O11 O13 . . 3_766 151.4(7) ?
As O11 P . . . 0 ?
As O11 O1 . . . 154.1(13) ?
As O11 O3 . . . 100.5(11) ?
As O11 O4 . . 1_655 138.1(11) ?
As O11 O6 . . . 100.4(9) ?
As O11 O7 . . 1_655 127.3(11) ?
As O11 O8 . . . 41.7(7) ?
As O11 O9 . . . 33.8(6) ?
As O11 O13 . . . 33.7(5) ?
As O11 O13 . . 3_766 98.9(8) ?
P O11 O1 . . . 154.1(13) ?
P O11 O3 . . . 100.5(11) ?
P O11 O4 . . 1_655 138.1(11) ?
P O11 O6 . . . 100.4(9) ?
P O11 O7 . . 1_655 127.3(11) ?
P O11 O8 . . . 41.7(7) ?
P O11 O9 . . . 33.8(6) ?
P O11 O13 . . . 33.7(5) ?
P O11 O13 . . 3_766 98.9(8) ?
O1 O11 O3 . . . 57.7(8) ?
O1 O11 O4 . . 1_655 64.6(8) ?
O1 O11 O6 . . . 60.4(6) ?
O1 O11 O7 . . 1_655 62.4(6) ?
O1 O11 O8 . . . 112.5(10) ?
O1 O11 O9 . . . 147.6(10) ?
O1 O11 O13 . . . 149.8(11) ?
O1 O11 O13 . . 3_766 105.1(8) ?
O3 O11 O4 . . 1_655 121.3(8) ?
O3 O11 O6 . . . 68.5(7) ?
O3 O11 O7 . . 1_655 70.4(7) ?
O3 O11 O8 . . . 63.4(8) ?
O3 O11 O9 . . . 126.2(10) ?
O3 O11 O13 . . . 97.7(9) ?
O3 O11 O13 . . 3_766 124.3(8) ?
O4 O11 O6 1_655 . . 92.8(9) ?
O4 O11 O7 1_655 . 1_655 74.8(7) ?
O4 O11 O8 1_655 . . 159.6(10) ?
O4 O11 O9 1_655 . . 107.8(9) ?
O4 O11 O13 1_655 . . 131.1(8) ?
O4 O11 O13 1_655 . 3_766 61.4(6) ?
O6 O11 O7 . . 1_655 121.1(7) ?
O6 O11 O8 . . . 69.9(8) ?
O6 O11 O9 . . . 89.9(7) ?
O6 O11 O13 . . . 131.0(10) ?
O6 O11 O13 . . 3_766 154.2(11) ?
O7 O11 O8 1_655 . . 123.0(11) ?
O7 O11 O9 1_655 . . 149.0(8) ?
O7 O11 O13 1_655 . . 94.4(7) ?
O7 O11 O13 1_655 . 3_766 56.4(5) ?
O8 O11 O9 . . . 63.0(8) ?
O8 O11 O13 . . . 62.3(7) ?
O8 O11 O13 . . 3_766 135.0(9) ?
O9 O11 O13 . . . 60.0(6) ?
O9 O11 O13 . . 3_766 96.8(7) ?
O13 O11 O13 . . 3_766 72.8(6) ?
Pb O12 O4 . . 1_655 127.7(8) ?
Pb O12 O4 . . 3_665 63.2(6) ?
Pb O12 O7 . . 3_666 46.5(5) ?
Pb O12 O9 . . . 47.1(5) ?
Pb O12 O10 . . 1_655 115.3(9) ?
Pb O12 O12 . . 3_765 105.4(7) ?
Pb O12 O13 . . 3_766 126.3(10) ?
O4 O12 O4 1_655 . 3_665 125.3(8) ?
O4 O12 O7 1_655 . 3_666 127.8(8) ?
O4 O12 O9 1_655 . . 85.6(7) ?
O4 O12 O10 1_655 . 1_655 114.2(9) ?
O4 O12 O12 1_655 . 3_765 53.8(6) ?
O4 O12 O13 1_655 . 3_766 58.5(5) ?
O4 O12 O7 3_665 . 3_666 98.6(7) ?
O4 O12 O9 3_665 . . 103.9(7) ?
O4 O12 O10 3_665 . 1_655 67.7(8) ?
O4 O12 O12 3_665 . 3_765 71.5(7) ?
O4 O12 O13 3_665 . 3_766 166.8(10) ?
O7 O12 O9 3_666 . . 54.6(6) ?
O7 O12 O10 3_666 . 1_655 107.5(9) ?
O7 O12 O12 3_666 . 3_765 149.2(8) ?
O7 O12 O13 3_666 . 3_766 85.6(8) ?
O9 O12 O10 . . 1_655 160.0(10) ?
O9 O12 O12 . . 3_765 98.5(8) ?
O9 O12 O13 . . 3_766 88.7(8) ?
O10 O12 O12 1_655 . 3_765 95.8(10) ?
O10 O12 O13 1_655 . 3_766 99.1(8) ?
O12 O12 O13 3_765 . 3_766 110.8(8) ?
U1 O13 As 3_666 . . 137.7(8) ?
U1 O13 P 3_666 . . 137.7(8) ?
U1 O13 O4 3_666 . 3_666 36.3(4) ?
U1 O13 O7 3_666 . 3_666 39.1(4) ?
U1 O13 O8 3_666 . . 145.8(8) ?
U1 O13 O8 3_666 . 3_666 51.0(4) ?
U1 O13 O9 3_666 . . 104.5(7) ?
U1 O13 O11 3_666 . . 147.8(10) ?
U1 O13 O11 3_666 . 3_766 50.4(5) ?
U1 O13 O12 3_666 . 3_766 104.2(7) ?
U1 O13 O13 3_666 . 3_766 95.9(6) ?
As O13 P . . . 0 ?
As O13 O4 . . 3_666 167.1(9) ?
As O13 O7 . . 3_666 99.8(8) ?
As O13 O8 . . . 35.5(6) ?
As O13 O8 . . 3_666 109.8(7) ?
As O13 O9 . . . 33.1(5) ?
As O13 O11 . . . 34.9(5) ?
As O13 O11 . . 3_766 131.0(11) ?
As O13 O12 . . 3_766 118.1(8) ?
As O13 O13 . . 3_766 86.3(8) ?
P O13 O4 . . 3_666 167.1(9) ?
P O13 O7 . . 3_666 99.8(8) ?
P O13 O8 . . . 35.5(6) ?
P O13 O8 . . 3_666 109.8(7) ?
P O13 O9 . . . 33.1(5) ?
P O13 O11 . . . 34.9(5) ?
P O13 O11 . . 3_766 131.0(11) ?
P O13 O12 . . 3_766 118.1(8) ?
P O13 O13 . . 3_766 86.3(8) ?
O4 O13 O7 3_666 . 3_666 75.4(6) ?
O4 O13 O8 3_666 . . 138.5(10) ?
O4 O13 O8 3_666 . 3_666 57.3(5) ?
O4 O13 O9 3_666 . . 138.6(7) ?
O4 O13 O11 3_666 . . 157.9(7) ?
O4 O13 O11 3_666 . 3_766 57.5(6) ?
O4 O13 O12 3_666 . 3_766 70.4(6) ?
O4 O13 O13 3_666 . 3_766 104.8(6) ?
O7 O13 O8 3_666 . . 123.7(7) ?
O7 O13 O8 3_666 . 3_666 63.1(6) ?
O7 O13 O9 3_666 . . 67.1(6) ?
O7 O13 O11 3_666 . . 113.3(9) ?
O7 O13 O11 3_666 . 3_766 61.8(6) ?
O7 O13 O12 3_666 . 3_766 139.2(7) ?
O7 O13 O13 3_666 . 3_766 83.8(7) ?
O8 O13 O8 . . 3_666 96.2(7) ?
O8 O13 O9 . . . 60.6(7) ?
O8 O13 O11 . . . 54.9(7) ?
O8 O13 O11 . . 3_766 162.1(9) ?
O8 O13 O12 . . 3_766 96.8(7) ?
O8 O13 O13 . . 3_766 113.1(7) ?
O8 O13 O9 3_666 . . 89.3(7) ?
O8 O13 O11 3_666 . . 144.7(7) ?
O8 O13 O11 3_666 . 3_766 101.1(6) ?
O8 O13 O12 3_666 . 3_766 112.5(9) ?
O8 O13 O13 3_666 . 3_766 144.8(7) ?
O9 O13 O11 . . . 60.1(7) ?
O9 O13 O11 . . 3_766 114.5(9) ?
O9 O13 O12 . . 3_766 150.9(8) ?
O9 O13 O13 . . 3_766 88.5(7) ?
O11 O13 O11 . . 3_766 107.2(8) ?
O11 O13 O12 . . 3_766 92.5(7) ?
O11 O13 O13 . . 3_766 58.1(6) ?
O11 O13 O12 3_766 . 3_766 81.1(7) ?
O11 O13 O13 3_766 . 3_766 49.1(5) ?
O12 O13 O13 3_766 . 3_766 84.1(7) ?

loop_
_geom_bond_atom_site_label_1
_geom_bond_atom_site_label_2
_geom_bond_site_symmetry_1
_geom_bond_site_symmetry_2
_geom_bond_distance
_geom_bond_publ_flag
U1 O1 . 1_455 2.249(12) ?
U1 O2 . . 2.240(13) ?
U1 O4 . . 1.788(17) ?
U1 O7 . . 1.800(19) ?
U1 O8 . . 2.366(19) ?
U1 O11 . 1_455 2.36(2) ?
U1 O13 . 3_666 2.358(14) ?
U2 As . . 3.388(3) ?
U2 As . 4_565 3.388(3) ?
U2 P . . 3.388(3) ?
U2 P . 4_565 3.388(3) ?
U2 O1 . . 2.23(2) ?
U2 O2 . . 2.22(2) ?
U2 O3 . . 1.77(3) ?
U2 O6 . . 1.80(2) ?
U2 O8 . . 2.599(17) ?
U2 O8 . 4_565 2.599(17) ?
U2 O11 . . 2.619(18) ?
U2 O11 . 4_565 2.619(18) ?
Pb O4 . 3_665 2.85(2) ?
Pb O5 . 2_746 2.812(14) ?
Pb O6 . 2_645 3.158(13) ?
Pb O7 . 3_666 2.449(18) ?
Pb O9 . . 2.443(19) ?
Pb O9 . 3_665 2.686(17) ?
Pb O10 . . 2.70(3) ?
Pb O12 . . 2.58(2) ?
As P . . 0 ?
As O7 . 3_666 3.487(15) ?
As O8 . . 1.65(2) ?
As O9 . . 1.599(18) ?
As O11 . . 1.65(2) ?
As O13 . . 1.595(15) ?
P O7 . 3_666 3.487(15) ?
P O8 . . 1.65(2) ?
P O9 . . 1.599(18) ?
P O11 . . 1.65(2) ?
P O13 . . 1.595(15) ?
O1 O2 . 1_655 2.60(3) ?
O1 O3 . . 2.84(4) ?
O1 O4 . 1_655 2.91(3) ?
O1 O4 . 4_665 2.91(3) ?
O1 O6 . . 2.88(3) ?
O1 O7 . 1_655 2.89(2) ?
O1 O7 . 4_665 2.89(2) ?
O1 O11 . . 2.51(2) ?
O1 O11 . 4_565 2.51(2) ?
O2 O3 . . 2.88(3) ?
O2 O4 . . 2.90(2) ?
O2 O4 . 4_565 2.90(2) ?
O2 O6 . . 2.80(4) ?
O2 O7 . . 2.89(3) ?
O2 O7 . 4_565 2.89(3) ?
O2 O8 . . 2.513(18) ?
O2 O8 . 4_565 2.513(18) ?
O3 O5 . . 2.81(3) ?
O3 O8 . . 3.06(2) ?
O3 O8 . 4_565 3.06(2) ?
O3 O10 . 2_656 3.02(4) ?
O3 O10 . 3_666 3.02(4) ?
O3 O11 . . 3.23(3) ?
O3 O11 . 4_565 3.23(3) ?
O4 O5 . 1_454 2.98(3) ?
O4 O8 . . 2.88(2) ?
O4 O10 . 3_565 3.16(3) ?
O4 O11 . 1_455 2.90(3) ?
O4 O12 . 1_455 3.33(3) ?
O4 O12 . 3_665 2.84(3) ?
O4 O13 . 3_666 3.02(2) ?
O5 O6 . 1_656 3.02(3) ?
O5 O7 . 1_655 3.05(3) ?
O5 O7 . 4_665 3.05(3) ?
O6 O8 . . 3.24(3) ?
O6 O8 . 4_565 3.24(3) ?
O6 O10 . 2_655 2.97(4) ?
O6 O10 . 3_665 2.97(4) ?
O6 O11 . . 3.11(2) ?
O6 O11 . 4_565 3.11(2) ?
O7 O7 . 4_565 3.46(2) ?
O7 O8 . . 3.05(3) ?
O7 O9 . 3_666 3.05(2) ?
O7 O10 . 3_666 3.20(3) ?
O7 O11 . 1_455 3.01(2) ?
O7 O12 . 3_666 3.36(3) ?
O7 O13 . 3_666 2.84(2) ?
O8 O9 . . 2.69(3) ?
O8 O11 . . 2.46(3) ?
O8 O13 . . 2.66(2) ?
O8 O13 . 3_666 2.98(2) ?
O9 O9 . 3_665 3.16(3) ?
O9 O11 . . 2.68(2) ?
O9 O12 . . 3.30(3) ?
O9 O13 . . 2.68(2) ?
O10 O10 . 4_555 3.18(4) ?
O10 O12 . 1_455 2.83(3) ?
O11 O13 . . 2.68(3) ?
O11 O13 . 3_766 3.01(2) ?
O12 O12 . 3_765 2.87(3) ?
O12 O13 . 3_766 2.76(2) ?
O13 O13 . 3_766 3.38(3) ?

loop_
_geom_hbond_atom_site_label_D
_geom_hbond_atom_site_label_H
_geom_hbond_atom_site_label_A
_geom_hbond_site_symmetry_D
_geom_hbond_site_symmetry_H
_geom_hbond_site_symmetry_A
_geom_hbond_distance_DH
_geom_hbond_distance_HA
_geom_hbond_distance_DA
_geom_hbond_angle_DHA
_geom_hbond_publ_flag
? ? ? ? ? ? ? ? ? ? ?

loop_
_geom_torsion_atom_site_label_1
_geom_torsion_atom_site_label_2
_geom_torsion_atom_site_label_3
_geom_torsion_atom_site_label_4
_geom_torsion_site_symmetry_1
_geom_torsion_site_symmetry_2
_geom_torsion_site_symmetry_3
_geom_torsion_site_symmetry_4
_geom_torsion
_geom_torsion_publ_flag
? ? ? ? ? ? ? ? ? ?

loop_
_twin_individual_id
_twin_individual_mass_fraction_refined
_twin_individual_twin_matrix_11
_twin_individual_twin_matrix_12
_twin_individual_twin_matrix_13
_twin_individual_twin_matrix_21
_twin_individual_twin_matrix_22
_twin_individual_twin_matrix_23
_twin_individual_twin_matrix_31
_twin_individual_twin_matrix_32
_twin_individual_twin_matrix_33
1 0.8734(12) 1 0 0 0 1 0 0 0 1
2 0.1266(12) -1 0 0.75 0 1 0 0 0 1
